data_2007984
loop_
_publ_author_name
'Peeters, Oswald M.'
'Jamroz, Dorota'
'Norbert M. Blaton  '
'De Ranter, Camiel J.'

_publ_section_title
;
 Two 1-(Arylacetyl)-2-(aminomethyl)piperidine Derivatives, a Novel
 Class of Highly Selective \k-Opioid Analgesics
;
_journal_issue 12
_journal_name_full 'Acta Crystallographica Section C'
_journal_page_first 1968
_journal_page_last 1970
_journal_paper_doi 10.1107/S0108270198008191
_journal_volume 54
_journal_year 1998
_chemical_formula_moiety 'C19 H27 Cl2 N2 O1 1+, Cl1 1-'
_chemical_formula_sum 'C19 H27 Cl3 N2 O'
_chemical_formula_weight 405.77
_chemical_name_systematic
;(-)
 (2S)-1-[(3,4-dichlorophenyl)acetyl]-2-[(1-piperidinylium)methyl]piperidine
chloride
;
_space_group_IT_number 19
_symmetry_cell_setting orthorhombic
_symmetry_space_group_name_Hall 'P 2ac 2ab'
_symmetry_space_group_name_H-M 'P 21 21 21'
_cell_angle_alpha 90.00
_cell_angle_beta 90.00
_cell_angle_gamma 90.00
_cell_formula_units_Z 4
_cell_length_a 7.0585(6)
_cell_length_b 7.0673(4)
_cell_length_c 40.530(2)
_cell_measurement_reflns_used 42
_cell_measurement_temperature 293
_cell_measurement_theta_max 27.98
_cell_measurement_theta_min 11.76
_cell_volume 2021.8(2)
_computing_cell_refinement XSCANS
_computing_data_collection 'XSCANS (Siemens, 1996)'
_computing_data_reduction XSCANS
_computing_molecular_graphics 'DIAMOND (Bergerhoff, 1996)'
_computing_publication_material 'PARST (Nardelli, 1983)'
_computing_structure_refinement 'SHELXL93 (Sheldrick, 1993)'
_computing_structure_solution 'SIR92 (Altomare et al., 1994)'
_diffrn_measurement_device_type 'Siemens P4 four-circle'
_diffrn_measurement_method \w/2\q
_diffrn_radiation_type CuK\a
_diffrn_radiation_wavelength 1.54184
_diffrn_reflns_av_R_equivalents .023
_diffrn_reflns_limit_h_max 8
_diffrn_reflns_limit_h_min -1
_diffrn_reflns_limit_k_max 7
_diffrn_reflns_limit_k_min -1
_diffrn_reflns_limit_l_max 49
_diffrn_reflns_limit_l_min -1
_diffrn_reflns_number 3011
_diffrn_reflns_theta_max 69.41
_diffrn_standards_decay_% none
_diffrn_standards_interval_count 100
_diffrn_standards_number 3
_exptl_absorpt_coefficient_mu 4.170
_exptl_absorpt_correction_T_max .434
_exptl_absorpt_correction_T_min .153
_exptl_absorpt_correction_type '\y scan'
_exptl_absorpt_process_details '(XEMP; Siemens, 1989)'
_exptl_crystal_colour colourless
_exptl_crystal_density_diffrn 1.333
_exptl_crystal_density_meas 1.348
_exptl_crystal_density_method 'flotation in n-heptane/CCl~4~'
_exptl_crystal_description block
_exptl_crystal_F_000 856
_exptl_crystal_size_max .40
_exptl_crystal_size_mid .24
_exptl_crystal_size_min .20
_refine_diff_density_max .15
_refine_diff_density_min -.14
_refine_ls_abs_structure_details 'Flack (1983)'
_refine_ls_abs_structure_Flack -.03(2)
_refine_ls_extinction_coef .0041(3)
_refine_ls_extinction_method 'SHELXL93 (Sheldrick, 1993)'
_refine_ls_goodness_of_fit_all 1.059
_refine_ls_goodness_of_fit_ref 1.059
_refine_ls_hydrogen_treatment 'H atoms constrained'
_refine_ls_matrix_type full
_refine_ls_number_parameters 227
_refine_ls_number_reflns 2721
_refine_ls_R_factor_all .034
_refine_ls_R_factor_gt .032
_refine_ls_shift/su_max .001
_refine_ls_structure_factor_coef Fsqd
_refine_ls_weighting_details
;
w = 1/[\s^2^(Fo^2^)+(0.0492P)^2^+ 0.3240P]  where P = (Fo^2^+2Fc^2^)/3
;
_refine_ls_weighting_scheme calc
_refine_ls_wR_factor_all .097
_refine_ls_wR_factor_ref .097
_reflns_number_gt 2065
_reflns_number_total 2162
_reflns_threshold_expression F^2^>2\s(F^2^)
_cod_data_source_file na1373.cif
_cod_data_source_block 2
_cod_depositor_comments
;
The following automatic conversions were performed:
'_symmetry_cell_setting' value 'Orthorhombic' changed to 'orthorhombic'
according to '/home/saulius/struct/CIF-dictionaries/cif_core.dic'
dictionary named 'cif_core.dic' version 2.4.1 from 2010-06-29.

Automatic conversion script
Id: cif_fix_enum 1527 2010-12-29 10:47:43Z saulius 

The following automatic conversions were performed:

'_symmetry_cell_setting' value 'Orthorhombic' changed to
'orthorhombic' according to
/home/saulius/struct/CIF-dictionaries/cif_core.dic dictionary named
'cif_core.dic' version 2.4.1 from 2010-06-29.

Automatic conversion script
Id: cif_fix_values 1715 2011-07-08 13:25:40Z adriana 
;
_cod_original_formula_sum 'C19 H27 Cl3 N2 O1 '
_cod_database_code 2007984

loop_
_symmetry_equiv_pos_as_xyz
X,Y,Z
1/2-X,-Y,1/2+Z
-X,1/2+Y,1/2-Z
1/2+X,1/2-Y,-Z

loop_
_atom_site_label
_atom_site_fract_x
_atom_site_fract_y
_atom_site_fract_z
_atom_site_U_iso_or_equiv
_atom_site_adp_type
_atom_site_calc_flag
_atom_site_calc_attached_atom
_atom_site_refinement_flags
_atom_site_type_symbol
Cl 1.36501(8) .0098(2) .06498(2) .0795(3) aniso . . . Cl
Cl1 1.5436(2) -.61480(10) .25755(2) .0986(3) aniso . . . Cl
Cl2 1.10550(10) -.5879(2) .24035(2) .0965(3) aniso . . . Cl
C1 1.4664(5) -.5792(4) .21735(7) .0672(9) aniso . . . C
C2 1.2759(4) -.5637(4) .21037(6) .0634(8) aniso . . . C
C3 1.2183(4) -.5238(4) .17836(6) .0589(7) aniso . . . C
C4 1.3481(4) -.5058(4) .15303(6) .0583(7) aniso . . . C
C5 1.5388(4) -.5291(4) .16044(8) .0699(9) aniso . . . C
C6 1.5964(4) -.5630(5) .19248(8) .0780(10) aniso . . . C
C7 1.2848(4) -.4600(4) .11812(6) .0650(10) aniso . . . C
C8 1.0839(4) -.3850(4) .11573(5) .0570(7) aniso . . . C
O9 .9563(3) -.4911(3) .10597(5) .0732(7) aniso . . . O
N10 1.0493(3) -.2027(3) .12413(5) .0528(6) aniso . . . N
C11 1.1845(4) -.0796(4) .14129(6) .0609(8) aniso . . . C
C12 1.1117(5) -.0264(4) .17526(6) .0740(10) aniso . . . C
C13 .9169(5) .0635(4) .17286(6) .0740(10) aniso . . . C
C14 .7810(4) -.0632(4) .15470(6) .0683(9) aniso . . . C
C15 .8559(4) -.1275(4) .12091(6) .0551(7) aniso . . . C
C16 .8455(3) .0391(4) .09698(5) .0544(7) aniso . . . C
N17 .9264(3) .0045(3) .06351(4) .0497(5) aniso . . . N
C18 .8478(4) -.1661(4) .04656(6) .0545(6) aniso . . . C
C19 .9402(4) -.1913(4) .01311(6) .0642(9) aniso . . . C
C20 .9131(4) -.0188(5) -.00865(6) .0693(9) aniso . . . C
C21 .9846(4) .1562(4) .00890(6) .0659(9) aniso . . . C
C22 .8975(4) .1790(4) .04275(6) .0581(7) aniso . . . C
H3 1.0899(4) -.5089(4) .17388(6) .074 iso calc C3 R H
H5 1.6286(4) -.5218(4) .14369(8) .087 iso calc C5 R H
H6 1.7248(4) -.5750(5) .19718(8) .097 iso calc C6 R H
H7A 1.3704(4) -.3666(4) .10888(6) .082 iso calc C7 R H
H7B 1.2947(4) -.5735(4) .10480(6) .082 iso calc C7 R H
H11A 1.2049(4) .0343(4) .12841(6) .076 iso calc C11 R H
H11B 1.3051(4) -.1444(4) .14343(6) .076 iso calc C11 R H
H12A 1.1990(5) .0616(4) .18556(6) .093 iso calc C12 R H
H12B 1.1049(5) -.1387(4) .18897(6) .093 iso calc C12 R H
H13A .8688(5) .0879(4) .19487(6) .092 iso calc C13 R H
H13B .9267(5) .1836(4) .16141(6) .092 iso calc C13 R H
H14A .6623(4) .0036(4) .15158(6) .085 iso calc C14 R H
H14B .7555(4) -.1740(4) .16811(6) .085 iso calc C14 R H
H15 .7736(4) -.2286(4) .11264(6) .069 iso calc C15 R H
H16A .7137(3) .0753(4) .09448(5) .068 iso calc C16 R H
H16B .9116(3) .1456(4) .10677(5) .068 iso calc C16 R H
H17 1.0534(3) -.0131(3) .06587(4) .062 iso calc N17 R H
H18A .7121(4) -.1518(4) .04383(6) .068 iso calc C18 R H
H18B .8705(4) -.2774(4) .05998(6) .068 iso calc C18 R H
H19A .8861(4) -.3011(4) .00227(6) .080 iso calc C19 R H
H19B 1.0747(4) -.2142(4) .01608(6) .080 iso calc C19 R H
H20A .9817(4) -.0356(5) -.02917(6) .087 iso calc C20 R H
H20B .7798(4) -.0038(5) -.01384(6) .087 iso calc C20 R H
H21A .9554(4) .2668(4) -.00431(6) .082 iso calc C21 R H
H21B 1.1213(4) .1484(4) .01106(6) .082 iso calc C21 R H
H22A .9545(4) .2869(4) .05372(6) .073 iso calc C22 R H
H22B .7629(4) .2035(4) .04049(6) .073 iso calc C22 R H

loop_
_atom_site_aniso_label
_atom_site_aniso_U_11
_atom_site_aniso_U_22
_atom_site_aniso_U_33
_atom_site_aniso_U_12
_atom_site_aniso_U_13
_atom_site_aniso_U_23
Cl .0449(3) .1235(6) .0701(4) .0001(4) -.0021(2) .0069(4)
Cl1 .1282(7) .0847(5) .0829(5) .0036(6) -.0432(5) .0118(4)
Cl2 .1020(6) .1267(7) .0607(3) -.0136(6) .0088(4) .0015(4)
C1 .081(2) .0520(10) .0690(10) .001(2) -.0190(10) .0010(10)
C2 .073(2) .055(2) .0620(10) -.0040(10) -.0050(10) .0010(10)
C3 .0580(10) .057(2) .0620(10) -.0010(10) -.0040(10) -.0030(10)
C4 .0650(10) .0480(10) .0620(10) .0000(10) -.0020(10) .0000(10)
C5 .0620(10) .066(2) .082(2) .008(2) .0040(10) .0040(10)
C6 .064(2) .072(2) .098(2) .005(2) -.016(2) .007(2)
C7 .073(2) .064(2) .0590(10) .0090(10) .0030(10) -.0020(10)
C8 .068(2) .0530(10) .0500(10) -.0010(10) -.0040(10) -.0010(10)
O9 .0820(10) .0550(10) .0830(10) -.0050(10) -.0150(10) -.0093(9)
N10 .0570(10) .0500(10) .0513(9) -.0020(10) -.0041(9) -.0019(8)
C11 .0670(10) .0520(10) .0630(10) -.0050(10) -.0140(10) .0000(10)
C12 .104(2) .060(2) .0580(10) -.001(2) -.021(2) -.0050(10)
C13 .102(2) .066(2) .0530(10) .004(2) .0010(10) -.0060(10)
C14 .080(2) .067(2) .0580(10) .000(2) .0110(10) .0010(10)
C15 .0560(10) .0550(10) .0540(10) -.0060(10) .0000(10) -.0020(10)
C16 .0540(10) .0580(10) .0510(10) .0030(10) -.0019(9) -.0030(10)
N17 .0428(8) .0550(10) .0513(9) .0010(10) -.0043(7) .0007(9)
C18 .0500(10) .0570(10) .0560(10) -.0020(10) -.0040(10) -.0050(10)
C19 .0600(10) .074(2) .0590(10) .006(2) -.0040(10) -.0090(10)
C20 .0670(10) .088(2) .0530(10) .004(2) -.0020(10) .0000(10)
C21 .0580(10) .079(2) .0610(10) -.0050(10) -.0030(10) .0140(10)
C22 .0590(10) .0560(10) .0590(10) -.0030(10) -.0070(10) .0060(10)

loop_
_atom_type_symbol
_atom_type_scat_dispersion_real
_atom_type_scat_dispersion_imag
_atom_type_scat_source
C .0181 .0091 'IT.4 Tab.2.2B and 2.3.1'
H .0000 .0000 'IT.4 Tab.2.2B and 2.3.1'
N .0311 .0180 'IT.4 Tab.2.2B and 2.3.1'
O .0492 .0322 'IT.4 Tab.2.2B and 2.3.1'
Cl .3639 .7018 'IT.4 Tab.2.2B and 2.3.1'

loop_
_geom_angle_atom_site_label_1
_geom_angle_atom_site_label_2
_geom_angle_atom_site_label_3
_geom_angle
_geom_angle_publ_flag
Cl1 C1 C6 119.6(2) no
Cl1 C1 C2 120.7(2) no
C2 C1 C6 119.8(3) no
Cl2 C2 C1 122.0(2) no
C1 C2 C3 119.6(3) no
Cl2 C2 C3 118.4(2) no
C2 C3 H3 119.4 no
C2 C3 C4 121.3(2) no
C4 C3 H3 119.4 no
C3 C4 C7 121.1(2) no
C3 C4 C5 118.1(3) no
C5 C4 C7 120.8(2) no
C4 C5 H5 119.7 no
C4 C5 C6 120.6(3) no
C6 C5 H5 119.7 no
C1 C6 C5 120.7(3) no
C5 C6 H6 119.7 no
C1 C6 H6 119.7 no
C4 C7 H7B 108.7 no
C4 C7 H7A 108.7 no
C4 C7 C8 114.2(2) no
H7A C7 H7B 107.6 no
C8 C7 H7B 108.7 no
C8 C7 H7A 108.7 no
C7 C8 N10 119.0(2) no
C7 C8 O9 119.3(3) no
O9 C8 N10 121.7(2) no
C8 N10 C15 119.2(2) no
C8 N10 C11 124.5(2) no
C11 N10 C15 115.6(2) no
N10 C11 H11B 109.5 no
N10 C11 H11A 109.5 no
N10 C11 C12 110.9(2) no
H11A C11 H11B 108.1 no
C12 C11 H11B 109.4 no
C12 C11 H11A 109.5 no
C11 C12 H12B 109.5 no
C11 C12 H12A 109.5 no
C11 C12 C13 110.6(2) no
H12A C12 H12B 108.1 no
C13 C12 H12B 109.5 no
C13 C12 H12A 109.5 no
C12 C13 H13B 109.4 no
C12 C13 H13A 109.4 no
C12 C13 C14 111.1(3) no
H13A C13 H13B 108.0 no
C14 C13 H13B 109.4 no
C14 C13 H13A 109.4 no
C13 C14 H14B 108.9 no
C13 C14 H14A 109.0 no
C13 C14 C15 113.1(2) no
H14A C14 H14B 107.8 no
C15 C14 H14B 108.9 no
C15 C14 H14A 108.9 no
N10 C15 C14 110.3(2) no
C14 C15 H15 108.5 no
C14 C15 C16 108.8(2) no
N10 C15 H15 108.5 no
N10 C15 C16 112.3(2) no
C16 C15 H15 108.5 no
C15 C16 H16B 108.4 no
C15 C16 H16A 108.4 no
C15 C16 N17 115.6(2) no
H16A C16 H16B 107.4 no
N17 C16 H16B 108.4 no
N17 C16 H16A 108.4 no
C16 N17 H17 107.7 no
C16 N17 C22 108.8(2) no
C16 N17 C18 114.1(2) no
C22 N17 H17 107.7 no
C18 N17 H17 107.7 no
C18 N17 C22 110.7(2) no
N17 C18 H18B 109.6 no
N17 C18 H18A 109.6 no
N17 C18 C19 110.3(2) no
H18A C18 H18B 108.1 no
C19 C18 H18B 109.6 no
C19 C18 H18A 109.6 no
C18 C19 H19B 109.3 no
C18 C19 H19A 109.3 no
C18 C19 C20 111.8(2) no
H19A C19 H19B 107.9 no
C20 C19 H19B 109.3 no
C20 C19 H19A 109.3 no
C19 C20 H20B 109.7 no
C19 C20 H20A 109.7 no
C19 C20 C21 109.9(3) no
H20A C20 H20B 108.2 no
C21 C20 H20B 109.7 no
C21 C20 H20A 109.7 no
C20 C21 H21B 109.2 no
C20 C21 H21A 109.2 no
C20 C21 C22 112.2(2) no
H21A C21 H21B 107.9 no
C22 C21 H21B 109.2 no
C22 C21 H21A 109.2 no
N17 C22 C21 111.4(2) no
C21 C22 H22B 109.4 no
C21 C22 H22A 109.3 no
N17 C22 H22B 109.3 no
N17 C22 H22A 109.4 no
H22A C22 H22B 108.0 no

loop_
_geom_bond_atom_site_label_1
_geom_bond_atom_site_label_2
_geom_bond_distance
_geom_bond_publ_flag
Cl1 C1 1.736(3) no
Cl2 C2 1.718(3) no
C1 C2 1.379(4) no
C1 C6 1.367(4) no
C2 C3 1.388(4) no
C3 C4 1.382(4) no
C3 H3 .930 no
C4 C5 1.389(4) no
C4 C7 1.519(4) no
C5 C6 1.382(5) no
C5 H5 .930 no
C6 H6 .930 no
C7 C8 1.516(4) no
C7 H7A .970 no
C7 H7B .970 no
C8 O9 1.237(3) no
C8 N10 1.355(3) no
N10 C11 1.467(3) no
N10 C15 1.471(3) no
C11 C12 1.517(4) no
C11 H11A .970 no
C11 H11B .970 no
C12 C13 1.518(5) no
C12 H12A .970 no
C12 H12B .970 no
C13 C14 1.505(4) no
C13 H13A .970 no
C13 H13B .970 no
C14 C15 1.536(4) no
C14 H14A .970 no
C14 H14B .970 no
C15 C16 1.527(4) no
C15 H15 .980 no
C16 N17 1.492(3) no
C16 H16A .970 no
C16 H16B .970 no
N17 C18 1.494(3) no
N17 C22 1.507(3) no
N17 H17 .910 no
C18 C19 1.515(4) no
C18 H18A .970 no
C18 H18B .970 no
C19 C20 1.517(4) no
C19 H19A .970 no
C19 H19B .970 no
C20 C21 1.513(4) no
C20 H20A .970 no
C20 H20B .970 no
C21 C22 1.512(4) no
C21 H21A .970 no
C21 H21B .970 no
C22 H22A .970 no
C22 H22B .970 no

loop_
_geom_torsion_atom_site_label_1
_geom_torsion_atom_site_label_2
_geom_torsion_atom_site_label_3
_geom_torsion_atom_site_label_4
_geom_torsion
_geom_torsion_publ_flag
Cl1 C1 C2 Cl2 -2.6(4) no
Cl1 C1 C6 H6 1.9 no
Cl1 C1 C6 C5 -178.1(3) no
Cl1 C1 C2 C3 176.1(2) no
C6 C1 C2 Cl2 178.6(2) no
C2 C1 C6 H6 -179.3 no
C2 C1 C6 C5 .8(5) no
C6 C1 C2 C3 -2.7(4) no
C1 C2 C3 C4 2.3(4) no
Cl2 C2 C3 C4 -178.9(2) no
C1 C2 C3 H3 -177.7 no
Cl2 C2 C3 H3 1.1 no
C2 C3 C4 C5 .1(4) no
C2 C3 C4 C7 -179.3(3) no
H3 C3 C4 C7 .7 no
H3 C3 C4 C5 -179.9 no
C3 C4 C7 C8 15.9(4) yes
C3 C4 C7 H7A 137.4 no
C3 C4 C7 H7B -105.7 no
C3 C4 C5 C6 -2.1(4) no
C3 C4 C5 H5 177.9 no
C5 C4 C7 C8 -163.6(3) no
C5 C4 C7 H7A -42.0 no
C5 C4 C7 H7B 74.9 no
C7 C4 C5 H5 -2.7 no
C7 C4 C5 C6 177.3(3) no
C4 C5 C6 C1 1.7(5) no
C4 C5 C6 H6 -178.3 no
H5 C5 C6 C1 -178.3 no
H5 C5 C6 H6 1.7 no
C4 C7 C8 O9 -103.3(3) no
C4 C7 C8 N10 77.2(3) yes
H7A C7 C8 N10 -44.3 no
H7A C7 C8 O9 135.2 no
H7B C7 C8 N10 -161.2 no
H7B C7 C8 O9 18.3 no
C7 C8 N10 C11 -11.9(4) no
C7 C8 N10 C15 178.2(2) no
O9 C8 N10 C11 168.6(2) no
O9 C8 N10 C15 -1.3(4) yes
C8 N10 C15 C16 -119.5(2) no
C8 N10 C15 H15 .4 no
C8 N10 C15 C14 119.1(3) no
C8 N10 C11 C12 -114.8(3) no
C8 N10 C11 H11A 124.4 no
C8 N10 C11 H11B 6.1 no
C11 N10 C15 C16 69.8(3) no
C11 N10 C15 H15 -170.4 no
C11 N10 C15 C14 -51.7(3) no
C15 N10 C11 H11B 176.3 no
C15 N10 C11 H11A -65.4 no
C15 N10 C11 C12 55.5(3) no
N10 C11 C12 C13 -55.3(3) no
N10 C11 C12 H12A -176.2 no
N10 C11 C12 H12B 65.5 no
H11A C11 C12 H12B -173.6 no
H11A C11 C12 H12A -55.3 no
H11A C11 C12 C13 65.6 no
H11B C11 C12 H12B -55.4 no
H11B C11 C12 H12A 63.0 no
H11B C11 C12 C13 -176.2 no
C11 C12 C13 C14 54.9(3) no
C11 C12 C13 H13A 175.8 no
C11 C12 C13 H13B -66.0 no
H12A C12 C13 H13B 54.8 no
H12A C12 C13 H13A -63.3 no
H12A C12 C13 C14 175.7 no
H12B C12 C13 H13B 173.2 no
H12B C12 C13 H13A 55.0 no
H12B C12 C13 C14 -65.9 no
C12 C13 C14 C15 -52.8(3) no
C12 C13 C14 H14A -174.1 no
C12 C13 C14 H14B 68.6 no
H13A C13 C14 H14B -52.3 no
H13A C13 C14 H14A 65.0 no
H13A C13 C14 C15 -173.7 no
H13B C13 C14 H14B -170.5 no
H13B C13 C14 H14A -53.2 no
H13B C13 C14 C15 68.1 no
C13 C14 C15 N10 49.8(3) no
C13 C14 C15 C16 -73.7(3) yes
C13 C14 C15 H15 168.5 no
H14A C14 C15 N10 171.2 no
H14B C14 C15 N10 -71.5 no
H14A C14 C15 H15 -70.2 no
H14A C14 C15 C16 47.6 no
H14B C14 C15 H15 47.2 no
H14B C14 C15 C16 164.9 no
C14 C15 C16 N17 175.7(2) no
N10 C15 C16 N17 53.4(3) yes
C14 C15 C16 H16A -62.4 no
N10 C15 C16 H16A 175.2 no
C14 C15 C16 H16B 53.9 no
N10 C15 C16 H16B -68.5 no
H15 C15 C16 H16B 171.7 no
H15 C15 C16 H16A 55.4 no
H15 C15 C16 N17 -66.5 no
C15 C16 N17 C18 53.6(3) no
C15 C16 N17 C22 177.7(2) no
C15 C16 N17 H17 -65.9 yes
H16A C16 N17 H17 172.2 no
H16A C16 N17 C22 55.8 no
H16A C16 N17 C18 -68.3 no
H16B C16 N17 H17 55.9 no
H16B C16 N17 C22 -60.5 no
H16B C16 N17 C18 175.4 no
C16 N17 C22 H22A 56.4 no
C16 N17 C22 H22B -61.6 no
C16 N17 C22 C21 177.4(2) no
C16 N17 C18 C19 -179.1(2) no
C16 N17 C18 H18A 60.1 no
C16 N17 C18 H18B -58.4 no
C18 N17 C22 H22A -177.4 no
C18 N17 C22 H22B 64.5 no
H17 N17 C22 C21 61.0 no
C18 N17 C22 C21 -56.5(3) no
C22 N17 C18 H18B 178.5 no
C22 N17 C18 H18A -63.0 no
C22 N17 C18 C19 57.8(3) no
H17 N17 C18 H18B 61.1 no
H17 N17 C18 H18A 179.6 no
H17 N17 C18 C19 -59.7 no
H17 N17 C22 H22B -178.0 no
H17 N17 C22 H22A -60.0 no
N17 C18 C19 C20 -57.9(3) no
N17 C18 C19 H19A -179.0 no
N17 C18 C19 H19B 63.2 no
H18A C18 C19 H19B -176.1 no
H18A C18 C19 H19A -58.2 no
H18A C18 C19 C20 62.8 no
H18B C18 C19 H19B -57.6 no
H18B C18 C19 H19A 60.3 no
H18B C18 C19 C20 -178.6 no
C18 C19 C20 C21 55.1(3) no
C18 C19 C20 H20A 175.7 no
C18 C19 C20 H20B -65.6 no
H19A C19 C20 H20B 55.5 no
H19A C19 C20 H20A -63.2 no
H19A C19 C20 C21 176.1 no
H19B C19 C20 H20B 173.4 no
H19B C19 C20 H20A 54.7 no
H19B C19 C20 C21 -66.0 no
C19 C20 C21 C22 -53.4(3) no
C19 C20 C21 H21A -174.5 no
C19 C20 C21 H21B 67.8 no
H20A C20 C21 H21B -52.9 no
H20A C20 C21 H21A 64.8 no
H20A C20 C21 C22 -174.0 no
H20B C20 C21 H21B -171.6 no
H20B C20 C21 H21A -53.8 no
H20B C20 C21 C22 67.3 no
C20 C21 C22 N17 54.6(3) no
C20 C21 C22 H22A 175.6 no
C20 C21 C22 H22B -66.3 no
H21A C21 C22 N17 175.8 no
H21B C21 C22 N17 -66.5 no
H21A C21 C22 H22B 54.8 no
H21A C21 C22 H22A -63.2 no
H21B C21 C22 H22B 172.5 no
H21B C21 C22 H22A 54.5 no
